data_4332242
loop_
_publ_author_name
'Ushak, Svetlana'
'Spodine, Evgenia'
'Le Fur, Eric'
'Venegas-Yazigi, Diego'
'Pivan, Jean-Yves'
'Schnelle, Walter'
'Cardoso-Gil, Raul'
'Kniep, R\"udiger'

_publ_section_title
;
 Two New Hybrid Organic/Inorganic Copper(II)&#x2212;Oxovanadate(V)
 Diphosphonates: [Cu2(phen)2(O3PCH2PO3)(V2O5)(H2O)]&#x00B7;H2O and
 [Cu2(phen)2(O3P(CH2)3PO3)(V2O5)]&#x00B7;C3H8. Synthesis, Structure, and
 Magnetic Properties
;
_journal_issue 14
_journal_name_full 'Inorganic Chemistry'
_journal_page_first 5393
_journal_page_last 5398
_journal_paper_doi 10.1021/ic060152g
_journal_volume 45
_journal_year 2006
_chemical_formula_sum 'C25 H20 Cu2 N4 O13 P2 V2'
_chemical_formula_weight 875.35
_chemical_name_systematic
; 
 ? 
;
_space_group_IT_number 14
_symmetry_cell_setting monoclinic
_symmetry_space_group_name_Hall '-P 2yn'
_symmetry_space_group_name_H-M 'P 1 21/n 1'
_atom_sites_solution_hydrogens geom
_atom_sites_solution_primary direct
_atom_sites_solution_secondary difmap
_audit_creation_method SHELXL-97
_cell_angle_alpha 90.00
_cell_angle_beta 93.988(2)
_cell_angle_gamma 90.00
_cell_formula_units_Z 4
_cell_length_a 11.7880(17)
_cell_length_b 17.887(3)
_cell_length_c 14.158(2)
_cell_measurement_reflns_used 999
_cell_measurement_temperature 298(2)
_cell_measurement_theta_max 24.615
_cell_measurement_theta_min 2.272
_cell_volume 2978.0(8)
_computing_cell_refinement 'SMART-NT (Bruker, 2001)'
_computing_data_collection 'SMART-NT (Bruker, 2001)'
_computing_data_reduction 'SAINT-NT (Bruker, 2000)'
_computing_molecular_graphics 'Bruker SHELXTL-NT'
_computing_publication_material 'Bruker SHELXTL-NT'
_computing_structure_refinement 'SHELXL-97 (Sheldrick, 1997)'
_computing_structure_solution 'SHELXS-97 (Sheldrick, 1990)'
_diffrn_ambient_temperature 298(2)
_diffrn_measured_fraction_theta_full 0.929
_diffrn_measured_fraction_theta_max 0.929
_diffrn_measurement_device_type 'Brucker Smart Apex'
_diffrn_measurement_method 'phi and omega scans'
_diffrn_radiation_monochromator graphite
_diffrn_radiation_source 'fine-focus sealed tube'
_diffrn_radiation_type MoK\a
_diffrn_radiation_wavelength 0.71073
_diffrn_reflns_av_R_equivalents 0.0493
_diffrn_reflns_av_sigmaI/netI 0.0526
_diffrn_reflns_limit_h_max 15
_diffrn_reflns_limit_h_min -15
_diffrn_reflns_limit_k_max 23
_diffrn_reflns_limit_k_min -23
_diffrn_reflns_limit_l_max 18
_diffrn_reflns_limit_l_min -17
_diffrn_reflns_number 24950
_diffrn_reflns_theta_full 28.12
_diffrn_reflns_theta_max 28.12
_diffrn_reflns_theta_min 1.84
_diffrn_standards_number 0
_exptl_absorpt_coefficient_mu 2.200
_exptl_absorpt_correction_T_max 1
_exptl_absorpt_correction_T_min 0.77
_exptl_absorpt_correction_type empirical
_exptl_absorpt_process_details '(SADABS; Sheldrick, 1996)'
_exptl_crystal_colour green
_exptl_crystal_density_diffrn 1.952
_exptl_crystal_density_method 'not measured'
_exptl_crystal_description block
_exptl_crystal_F_000 1744
_exptl_crystal_size_max 0.444
_exptl_crystal_size_mid 0.196
_exptl_crystal_size_min 0.074
_refine_diff_density_max 0.674
_refine_diff_density_min -0.346
_refine_diff_density_rms 0.109
_refine_ls_extinction_method none
_refine_ls_goodness_of_fit_ref 1.041
_refine_ls_hydrogen_treatment mixed
_refine_ls_matrix_type full
_refine_ls_number_parameters 450
_refine_ls_number_reflns 6773
_refine_ls_number_restraints 2
_refine_ls_restrained_S_all 1.041
_refine_ls_R_factor_all 0.0667
_refine_ls_R_factor_gt 0.0473
_refine_ls_shift/su_max 0.002
_refine_ls_shift/su_mean 0.000
_refine_ls_structure_factor_coef Fsqd
_refine_ls_weighting_details 'calc w=1/[\s^2^(Fo^2^)+(0.0527P)^2^+1.2336P] where P=(Fo^2^+2Fc^2^)/3'
_refine_ls_weighting_scheme calc
_refine_ls_wR_factor_gt 0.1041
_refine_ls_wR_factor_ref 0.1125
_reflns_number_gt 5287
_reflns_number_total 6773
_reflns_threshold_expression >2sigma(I)
_cod_data_source_file ic060152gsup1.cif
_cod_data_source_block su3009045
_cod_original_sg_symbol_H-M P2(1)/n
_cod_database_code 4332242

loop_
_symmetry_equiv_pos_as_xyz
'x, y, z'
'-x+1/2, y+1/2, -z+1/2'
'-x, -y, -z'
'x-1/2, -y-1/2, z-1/2'

loop_
_atom_site_label
_atom_site_type_symbol
_atom_site_fract_x
_atom_site_fract_y
_atom_site_fract_z
_atom_site_U_iso_or_equiv
_atom_site_adp_type
_atom_site_occupancy
_atom_site_symmetry_multiplicity
_atom_site_calc_flag
_atom_site_refinement_flags
Cu1 Cu 0.70017(4) 0.52138(3) 0.78378(3) 0.02854(13) Uani 1 1 d .
Cu2 Cu 0.38193(4) 0.54220(2) 0.51920(3) 0.02550(12) Uani 1 1 d .
V1 V 0.38272(5) 0.33606(3) 0.82621(4) 0.02638(15) Uani 1 1 d .
V2 V 0.29035(5) 0.70981(3) 0.76132(4) 0.02749(16) Uani 1 1 d .
P1 P 0.48389(8) 0.45024(5) 0.68795(6) 0.0236(2) Uani 1 1 d .
P2 P 0.48971(7) 0.61281(5) 0.70016(6) 0.0232(2) Uani 1 1 d .
O1 O 0.6050(2) 0.44305(13) 0.72716(18) 0.0323(6) Uani 1 1 d .
O2 O 0.4142(2) 0.38109(13) 0.71160(17) 0.0334(6) Uani 1 1 d .
O3 O 0.4754(2) 0.46180(13) 0.58144(16) 0.0269(5) Uani 1 1 d .
O4 O 0.4623(2) 0.61921(13) 0.59459(17) 0.0320(6) Uani 1 1 d .
O5 O 0.4411(2) 0.68147(13) 0.74989(18) 0.0306(6) Uani 1 1 d .
O6 O 0.61459(19) 0.60613(13) 0.72900(17) 0.0294(6) Uani 1 1 d .
O7 O 0.3771(3) 0.39872(16) 0.9077(2) 0.0455(7) Uani 1 1 d .
O8 O 0.4853(3) 0.28011(16) 0.8566(2) 0.0481(8) Uani 1 1 d .
O9 O 0.2480(2) 0.28963(15) 0.81125(19) 0.0395(7) Uani 1 1 d .
O10 O 0.2092(2) 0.64022(16) 0.7318(2) 0.0448(7) Uani 1 1 d .
O11 O 0.2789(2) 0.72947(17) 0.87203(19) 0.0439(7) Uani 1 1 d .
O1W O 0.6238(3) 0.5145(2) 0.9246(2) 0.0474(8) Uani 1 1 d D
O2WA O 0.3924(16) 0.6308(12) -0.0093(10) 0.083(5) Uani 0.50 1 d P
O2WB O 0.3615(12) 0.6318(10) 0.0208(9) 0.056(3) Uani 0.50 1 d P
N1 N 0.8303(2) 0.58847(19) 0.8218(2) 0.0317(7) Uani 1 1 d .
N2 N 0.8156(3) 0.44166(19) 0.8201(2) 0.0376(8) Uani 1 1 d .
N3 N 0.2599(3) 0.61460(16) 0.4747(2) 0.0277(7) Uani 1 1 d .
N4 N 0.2647(3) 0.46813(16) 0.4680(2) 0.0284(7) Uani 1 1 d .
C1 C 0.8349(4) 0.6623(2) 0.8192(3) 0.0416(10) Uani 1 1 d .
H1 H 0.7703 0.6887 0.7974 0.050 Uiso 1 1 calc R
C2 C 0.9324(4) 0.7016(3) 0.8479(3) 0.0514(12) Uani 1 1 d .
H2 H 0.9328 0.7536 0.8460 0.062 Uiso 1 1 calc R
C3 C 1.0280(4) 0.6632(3) 0.8791(3) 0.0594(15) Uani 1 1 d .
H3 H 1.0938 0.6891 0.8989 0.071 Uiso 1 1 calc R
C4 C 1.0269(3) 0.5856(3) 0.8813(3) 0.0504(13) Uani 1 1 d .
C5 C 1.1227(4) 0.5386(4) 0.9103(3) 0.0693(18) Uani 1 1 d .
H5 H 1.1916 0.5609 0.9303 0.083 Uiso 1 1 calc R
C6 C 1.1152(4) 0.4643(4) 0.9093(4) 0.0721(19) Uani 1 1 d .
H6 H 1.1788 0.4360 0.9285 0.087 Uiso 1 1 calc R
C7 C 1.0121(4) 0.4272(3) 0.8795(3) 0.0516(13) Uani 1 1 d .
C8 C 0.9968(5) 0.3504(3) 0.8749(3) 0.0626(16) Uani 1 1 d .
H8 H 1.0574 0.3187 0.8919 0.075 Uiso 1 1 calc R
C9 C 0.8939(5) 0.3212(3) 0.8458(3) 0.0600(14) Uani 1 1 d .
H9 H 0.8835 0.2696 0.8440 0.072 Uiso 1 1 calc R
C10 C 0.8042(4) 0.3686(3) 0.8187(3) 0.0484(11) Uani 1 1 d .
H10 H 0.7341 0.3480 0.7990 0.058 Uiso 1 1 calc R
C11 C 0.9175(3) 0.4706(3) 0.8514(3) 0.0395(10) Uani 1 1 d .
C12 C 0.9253(3) 0.5503(3) 0.8520(3) 0.0384(10) Uani 1 1 d .
C13 C 0.2588(3) 0.6879(2) 0.4836(3) 0.0336(9) Uani 1 1 d .
H13 H 0.3229 0.7117 0.5113 0.040 Uiso 1 1 calc R
C14 C 0.1653(4) 0.7309(2) 0.4530(3) 0.0420(10) Uani 1 1 d .
H14 H 0.1676 0.7825 0.4603 0.050 Uiso 1 1 calc R
C15 C 0.0698(4) 0.6972(2) 0.4122(3) 0.0428(10) Uani 1 1 d .
H15 H 0.0073 0.7257 0.3909 0.051 Uiso 1 1 calc R
C16 C 0.0673(3) 0.6193(2) 0.4028(3) 0.0334(9) Uani 1 1 d .
C17 C -0.0280(3) 0.5770(3) 0.3643(3) 0.0423(11) Uani 1 1 d .
H17 H -0.0933 0.6020 0.3412 0.051 Uiso 1 1 calc R
C18 C -0.0256(3) 0.5018(3) 0.3607(3) 0.0404(10) Uani 1 1 d .
H18 H -0.0891 0.4760 0.3353 0.049 Uiso 1 1 calc R
C19 C 0.0730(3) 0.4609(2) 0.3953(3) 0.0347(9) Uani 1 1 d .
C20 C 0.0806(4) 0.3833(2) 0.3975(3) 0.0424(11) Uani 1 1 d .
H20 H 0.0198 0.3543 0.3736 0.051 Uiso 1 1 calc R
C21 C 0.1777(4) 0.3500(2) 0.4350(3) 0.0423(10) Uani 1 1 d .
H21 H 0.1829 0.2981 0.4374 0.051 Uiso 1 1 calc R
C22 C 0.2692(4) 0.3940(2) 0.4700(3) 0.0352(9) Uani 1 1 d .
H22 H 0.3349 0.3708 0.4954 0.042 Uiso 1 1 calc R
C23 C 0.1679(3) 0.5012(2) 0.4316(2) 0.0276(8) Uani 1 1 d .
C24 C 0.1649(3) 0.5805(2) 0.4350(2) 0.0278(8) Uani 1 1 d .
C25 C 0.4210(3) 0.53020(18) 0.7408(2) 0.0255(8) Uani 1 1 d .
H25A H 0.4310 0.5269 0.8093 0.031 Uiso 1 1 calc R
H25B H 0.3402 0.5321 0.7226 0.031 Uiso 1 1 calc R
H1W H 0.611(4) 0.541(2) 0.964(3) 0.038(14) Uiso 1 1 d D
H2W H 0.618(5) 0.470(3) 0.944(4) 0.09(2) Uiso 1 1 d D

loop_
_atom_site_aniso_label
_atom_site_aniso_U_11
_atom_site_aniso_U_22
_atom_site_aniso_U_33
_atom_site_aniso_U_23
_atom_site_aniso_U_13
_atom_site_aniso_U_12
Cu1 0.0235(2) 0.0303(3) 0.0313(3) -0.00126(19) -0.00277(18) 0.00503(19)
Cu2 0.0249(2) 0.0228(2) 0.0281(2) 0.00152(17) -0.00312(18) -0.00027(18)
V1 0.0303(3) 0.0222(3) 0.0267(3) 0.0009(2) 0.0023(3) -0.0032(3)
V2 0.0247(3) 0.0267(3) 0.0311(3) -0.0012(3) 0.0023(3) 0.0034(3)
P1 0.0277(5) 0.0191(4) 0.0238(5) 0.0019(3) 0.0008(4) -0.0004(4)
P2 0.0200(4) 0.0198(4) 0.0295(5) 0.0007(4) -0.0006(4) 0.0002(3)
O1 0.0328(15) 0.0268(14) 0.0363(15) -0.0037(11) -0.0053(12) 0.0071(11)
O2 0.0466(17) 0.0251(13) 0.0286(14) 0.0022(11) 0.0041(12) -0.0081(12)
O3 0.0307(14) 0.0262(13) 0.0238(13) 0.0030(10) 0.0027(10) 0.0026(10)
O4 0.0405(15) 0.0227(13) 0.0315(14) 0.0029(11) -0.0064(12) -0.0070(11)
O5 0.0228(13) 0.0225(13) 0.0464(16) -0.0045(11) 0.0015(11) 0.0014(10)
O6 0.0197(12) 0.0288(13) 0.0392(15) 0.0024(11) -0.0010(11) 0.0022(10)
O7 0.0498(18) 0.0454(18) 0.0415(17) -0.0130(13) 0.0043(14) -0.0084(14)
O8 0.0514(19) 0.0392(17) 0.0523(19) 0.0070(14) -0.0061(15) 0.0082(14)
O9 0.0366(16) 0.0381(16) 0.0443(16) -0.0081(13) 0.0075(13) -0.0122(13)
O10 0.0315(15) 0.0380(16) 0.064(2) -0.0039(14) -0.0025(14) -0.0036(13)
O11 0.0413(17) 0.0583(19) 0.0328(15) -0.0045(13) 0.0069(13) 0.0037(14)
O1W 0.072(2) 0.041(2) 0.0307(17) -0.0045(15) 0.0150(16) 0.0014(17)
O2WA 0.110(12) 0.076(7) 0.061(9) 0.033(8) -0.010(7) -0.039(8)
O2WB 0.064(7) 0.060(5) 0.040(7) 0.038(6) -0.021(5) -0.027(5)
N1 0.0206(16) 0.046(2) 0.0284(17) -0.0049(14) 0.0014(13) -0.0004(14)
N2 0.0373(19) 0.046(2) 0.0294(18) -0.0025(15) 0.0007(15) 0.0139(16)
N3 0.0300(17) 0.0248(16) 0.0282(16) 0.0004(12) 0.0009(13) 0.0010(13)
N4 0.0281(17) 0.0283(17) 0.0290(17) -0.0001(13) 0.0030(13) -0.0045(13)
C1 0.039(2) 0.051(3) 0.036(2) -0.0073(19) 0.0060(18) -0.006(2)
C2 0.049(3) 0.058(3) 0.048(3) -0.012(2) 0.013(2) -0.021(2)
C3 0.034(3) 0.106(5) 0.039(3) -0.010(3) 0.006(2) -0.032(3)
C4 0.026(2) 0.097(4) 0.029(2) -0.001(2) 0.0059(17) -0.008(2)
C5 0.024(2) 0.141(6) 0.042(3) 0.007(3) -0.003(2) -0.001(3)
C6 0.036(3) 0.135(6) 0.045(3) 0.016(3) 0.001(2) 0.032(3)
C7 0.034(2) 0.092(4) 0.029(2) 0.009(2) 0.0021(18) 0.028(2)
C8 0.063(3) 0.087(4) 0.039(3) 0.012(3) 0.009(2) 0.052(3)
C9 0.072(4) 0.058(3) 0.050(3) 0.008(2) 0.004(3) 0.034(3)
C10 0.056(3) 0.042(3) 0.046(3) 0.001(2) -0.003(2) 0.021(2)
C11 0.025(2) 0.071(3) 0.023(2) 0.0021(19) 0.0038(16) 0.015(2)
C12 0.025(2) 0.067(3) 0.024(2) -0.0017(19) 0.0054(16) 0.003(2)
C13 0.039(2) 0.028(2) 0.034(2) 0.0012(16) 0.0004(17) 0.0005(17)
C14 0.056(3) 0.031(2) 0.040(2) 0.0063(18) 0.006(2) 0.010(2)
C15 0.043(3) 0.049(3) 0.037(2) 0.009(2) 0.0016(19) 0.020(2)
C16 0.033(2) 0.044(2) 0.0234(19) 0.0072(17) 0.0030(16) 0.0081(18)
C17 0.023(2) 0.071(3) 0.032(2) 0.003(2) -0.0041(17) 0.007(2)
C18 0.025(2) 0.062(3) 0.033(2) -0.004(2) -0.0007(17) -0.010(2)
C19 0.032(2) 0.049(2) 0.0240(19) -0.0063(17) 0.0063(16) -0.0110(18)
C20 0.043(3) 0.049(3) 0.037(2) -0.0140(19) 0.0102(19) -0.021(2)
C21 0.052(3) 0.030(2) 0.046(3) -0.0086(18) 0.010(2) -0.0157(19)
C22 0.038(2) 0.028(2) 0.040(2) -0.0005(17) 0.0073(18) -0.0014(17)
C23 0.028(2) 0.032(2) 0.0222(18) -0.0011(15) 0.0041(15) -0.0021(16)
C24 0.0265(19) 0.037(2) 0.0200(18) -0.0004(15) 0.0021(14) 0.0015(16)
C25 0.0242(18) 0.0246(18) 0.0282(19) 0.0005(14) 0.0049(15) 0.0008(14)

loop_
_atom_type_symbol
_atom_type_description
_atom_type_scat_dispersion_real
_atom_type_scat_dispersion_imag
_atom_type_scat_source
C C 0.0033 0.0016 'International Tables Vol C Tables 4.2.6.8 and 6.1.1.4'
H H 0.0000 0.0000 'International Tables Vol C Tables 4.2.6.8 and 6.1.1.4'
N N 0.0061 0.0033 'International Tables Vol C Tables 4.2.6.8 and 6.1.1.4'
O O 0.0106 0.0060 'International Tables Vol C Tables 4.2.6.8 and 6.1.1.4'
P P 0.1023 0.0942 'International Tables Vol C Tables 4.2.6.8 and 6.1.1.4'
V V 0.3005 0.5294 'International Tables Vol C Tables 4.2.6.8 and 6.1.1.4'
Cu Cu 0.3201 1.2651 'International Tables Vol C Tables 4.2.6.8 and 6.1.1.4'

loop_
_geom_angle_atom_site_label_1
_geom_angle_atom_site_label_2
_geom_angle_atom_site_label_3
_geom_angle
_geom_angle_site_symmetry_1
_geom_angle_site_symmetry_3
O1 Cu1 O6 97.42(10) . .
O1 Cu1 N1 164.19(12) . .
O6 Cu1 N1 90.36(12) . .
O1 Cu1 N2 87.43(12) . .
O6 Cu1 N2 166.76(13) . .
N1 Cu1 N2 82.16(14) . .
O1 Cu1 O1W 94.08(12) . .
O6 Cu1 O1W 99.64(12) . .
N1 Cu1 O1W 98.17(13) . .
N2 Cu1 O1W 92.27(13) . .
O4 Cu2 O3 92.03(10) . .
O4 Cu2 N3 91.52(11) . .
O3 Cu2 N3 166.86(11) . .
O4 Cu2 N4 163.45(12) . .
O3 Cu2 N4 91.66(11) . .
N3 Cu2 N4 81.51(12) . .
O4 Cu2 O3 90.72(10) . 3_666
O3 Cu2 O3 81.00(10) . 3_666
N3 Cu2 O3 111.60(10) . 3_666
N4 Cu2 O3 105.79(11) . 3_666
O8 V1 O7 107.99(16) . .
O8 V1 O9 112.81(15) . .
O7 V1 O9 109.07(14) . .
O8 V1 O2 108.04(14) . .
O7 V1 O2 109.96(13) . .
O9 V1 O2 108.94(12) . .
O10 V2 O11 109.37(16) . .
O10 V2 O9 110.16(14) . 2_556
O11 V2 O9 110.23(14) . 2_556
O10 V2 O5 108.67(13) . .
O11 V2 O5 106.65(13) . .
O9 V2 O5 111.68(12) 2_556 .
O1 P1 O3 111.99(14) . .
O1 P1 O2 111.11(15) . .
O3 P1 O2 109.09(14) . .
O1 P1 C25 108.87(16) . .
O3 P1 C25 107.71(15) . .
O2 P1 C25 107.94(15) . .
O6 P2 O4 114.33(15) . .
O6 P2 O5 109.04(14) . .
O4 P2 O5 109.26(15) . .
O6 P2 C25 107.56(15) . .
O4 P2 C25 107.97(15) . .
O5 P2 C25 108.52(15) . .
P1 O1 Cu1 126.93(15) . .
P1 O2 V1 132.64(16) . .
P1 O3 Cu2 122.48(14) . .
P1 O3 Cu2 128.00(14) . 3_666
Cu2 O3 Cu2 99.00(10) . 3_666
P2 O4 Cu2 123.41(14) . .
P2 O5 V2 129.88(15) . .
P2 O6 Cu1 129.67(15) . .
V1 O9 V2 128.41(16) . 2_546
C1 N1 C12 118.5(4) . .
C1 N1 Cu1 128.8(3) . .
C12 N1 Cu1 112.7(3) . .
C10 N2 C11 118.2(4) . .
C10 N2 Cu1 129.4(3) . .
C11 N2 Cu1 112.4(3) . .
C13 N3 C24 118.1(3) . .
C13 N3 Cu2 128.7(3) . .
C24 N3 Cu2 113.1(2) . .
C22 N4 C23 118.4(3) . .
C22 N4 Cu2 128.7(3) . .
C23 N4 Cu2 112.9(2) . .
N1 C1 C2 122.3(4) . .
C3 C2 C1 119.3(5) . .
C2 C3 C4 120.1(4) . .
C3 C4 C12 117.1(4) . .
C3 C4 C5 125.4(5) . .
C12 C4 C5 117.4(5) . .
C6 C5 C4 121.8(5) . .
C5 C6 C7 121.6(5) . .
C8 C7 C11 116.1(5) . .
C8 C7 C6 125.6(5) . .
C11 C7 C6 118.4(5) . .
C9 C8 C7 120.4(4) . .
C8 C9 C10 119.7(5) . .
N2 C10 C9 121.9(5) . .
N2 C11 C7 123.7(5) . .
N2 C11 C12 116.0(4) . .
C7 C11 C12 120.3(4) . .
N1 C12 C4 122.7(4) . .
N1 C12 C11 116.7(4) . .
C4 C12 C11 120.5(4) . .
N3 C13 C14 122.3(4) . .
C15 C14 C13 120.0(4) . .
C14 C15 C16 119.3(4) . .
C24 C16 C15 116.9(4) . .
C24 C16 C17 118.0(4) . .
C15 C16 C17 125.0(4) . .
C18 C17 C16 121.7(4) . .
C17 C18 C19 121.1(4) . .
C20 C19 C23 117.2(4) . .
C20 C19 C18 124.6(4) . .
C23 C19 C18 118.2(4) . .
C21 C20 C19 119.7(4) . .
C20 C21 C22 119.8(4) . .
N4 C22 C21 121.8(4) . .
N4 C23 C19 123.1(4) . .
N4 C23 C24 116.4(3) . .
C19 C23 C24 120.5(3) . .
N3 C24 C16 123.3(3) . .
N3 C24 C23 116.1(3) . .
C16 C24 C23 120.5(3) . .
P1 C25 P2 108.22(18) . .

loop_
_geom_bond_atom_site_label_1
_geom_bond_atom_site_label_2
_geom_bond_distance
_geom_bond_site_symmetry_2
Cu1 O1 1.934(2) .
Cu1 O6 1.952(2) .
Cu1 N1 1.992(3) .
Cu1 N2 2.013(3) .
Cu1 O1W 2.247(3) .
Cu2 O4 1.948(2) .
Cu2 O3 1.981(2) .
Cu2 N3 2.004(3) .
Cu2 N4 2.013(3) .
Cu2 O3 2.280(2) 3_666
V1 O8 1.606(3) .
V1 O7 1.613(3) .
V1 O9 1.791(3) .
V1 O2 1.872(2) .
V2 O10 1.608(3) .
V2 O11 1.621(3) .
V2 O9 1.798(3) 2_556
V2 O5 1.866(2) .
P1 O1 1.501(3) .
P1 O3 1.519(2) .
P1 O2 1.535(3) .
P1 C25 1.798(3) .
P2 O6 1.505(2) .
P2 O4 1.511(3) .
P2 O5 1.545(2) .
P2 C25 1.799(3) .
O3 Cu2 2.280(2) 3_666
O9 V2 1.798(3) 2_546
O2WA O2WB 0.58(2) .
N1 C1 1.322(5) .
N1 C12 1.355(5) .
N2 C10 1.314(5) .
N2 C11 1.354(5) .
N3 C13 1.318(5) .
N3 C24 1.361(4) .
N4 C22 1.327(5) .
N4 C23 1.355(5) .
C1 C2 1.384(6) .
C2 C3 1.366(7) .
C3 C4 1.388(7) .
C4 C12 1.392(6) .
C4 C5 1.445(7) .
C5 C6 1.333(8) .
C6 C7 1.422(8) .
C7 C8 1.386(7) .
C7 C11 1.394(6) .
C8 C9 1.359(8) .
C9 C10 1.388(6) .
C11 C12 1.429(6) .
C13 C14 1.387(5) .
C14 C15 1.369(6) .
C15 C16 1.399(6) .
C16 C24 1.393(5) .
C16 C17 1.431(6) .
C17 C18 1.346(6) .
C18 C19 1.431(6) .
C19 C20 1.390(6) .
C19 C23 1.398(5) .
C20 C21 1.364(6) .
C21 C22 1.398(5) .
C23 C24 1.421(5) .
